data_8107199
loop_
_publ_author_name
'Jiang, Dong-Li'
'Fan, Lian-Lian'
'Yin, Peng'
'Liang, Di'
'Li, Rui'

_publ_section_title
;
 Crystal structure of
 3-(3-bromophenyl)-1&#x2032;,3&#x2032;-dimethyl-2&#x2032;H,3H,4H-spiro[furo[3,
 2-c]chromene-2,5&#x2032;-pyrimidine]-2&#x2032;,4,4&#x2032;,6&#x2032;(1&#x2032;H,3&#x2032;H)
 tetraone, C22H15BrN2O6
;
_journal_issue 4
_journal_name_full 'Zeitschrift f\"ur Kristallographie - New Crystal Structures'
_journal_page_first 723
_journal_page_last 724
_journal_paper_doi 10.1515/ncrs-2022-0099
_journal_volume 237
_journal_year 2022
_chemical_formula_moiety 'C22 H15 Br N2 O6'
_chemical_formula_sum 'C22 H15 Br N2 O6'
_chemical_formula_weight 483.27
_space_group_crystal_system monoclinic
_space_group_IT_number 14
_space_group_name_Hall '-P 2ybc'
_space_group_name_H-M_alt 'P 1 21/c 1'
_atom_sites_solution_hydrogens geom
_atom_sites_solution_primary dual
_cell_angle_alpha 90
_cell_angle_beta 94.690(3)
_cell_angle_gamma 90
_cell_formula_units_Z 4
_cell_length_a 5.1760(5)
_cell_length_b 17.5652(19)
_cell_length_c 21.734(2)
_cell_measurement_reflns_used 2293
_cell_measurement_temperature 170
_cell_measurement_theta_max 22.770
_cell_measurement_theta_min 2.209
_cell_volume 1969.4(3)
_computing_cell_refinement 'SAINT V8.40A (?, 2016)'
_computing_data_reduction 'SAINT V8.40A (?, 2016)'
_computing_molecular_graphics 'Olex2 (Dolomanov et al., 2009)'
_computing_publication_material 'Olex2 (Dolomanov et al., 2009)'
_computing_structure_refinement 'ShelXL (Sheldrick, 2015)'
_computing_structure_solution 'ShelXT (Sheldrick, 2015)'
_diffrn_ambient_temperature 170.0
_diffrn_measured_fraction_theta_full 0.999
_diffrn_measured_fraction_theta_max 0.993
_diffrn_measurement_device_type 'Bruker D8 VENTURE'
_diffrn_measurement_method '\f and \w scans'
_diffrn_radiation_type MoK\a
_diffrn_radiation_wavelength 0.71073
_diffrn_reflns_av_R_equivalents 0.0996
_diffrn_reflns_av_unetI/netI 0.0921
_diffrn_reflns_Laue_measured_fraction_full 0.999
_diffrn_reflns_Laue_measured_fraction_max 0.993
_diffrn_reflns_limit_h_max 6
_diffrn_reflns_limit_h_min -6
_diffrn_reflns_limit_k_max 21
_diffrn_reflns_limit_k_min -21
_diffrn_reflns_limit_l_max 27
_diffrn_reflns_limit_l_min -27
_diffrn_reflns_number 18236
_diffrn_reflns_point_group_measured_fraction_full 0.999
_diffrn_reflns_point_group_measured_fraction_max 0.993
_diffrn_reflns_theta_full 25.242
_diffrn_reflns_theta_max 26.402
_diffrn_reflns_theta_min 2.209
_diffrn_standards_number 0
_exptl_absorpt_coefficient_mu 2.132
_exptl_absorpt_correction_T_max 0.7454
_exptl_absorpt_correction_T_min 0.6879
_exptl_absorpt_correction_type multi-scan
_exptl_absorpt_process_details
'SADABS-2016/2 (Bruker,2016/2) was used for absorption correction. wR2(int) was 0.0984 before and 0.0594 after correction. The Ratio of minimum to maximum transmission is 0.9229. The \l/2 correction factor is Not present.'
_exptl_crystal_colour colourless
_exptl_crystal_colour_primary colourless
_exptl_crystal_density_diffrn 1.630
_exptl_crystal_description block
_exptl_crystal_F_000 976
_exptl_crystal_size_max 0.15
_exptl_crystal_size_mid 0.07
_exptl_crystal_size_min 0.04
_refine_diff_density_max 0.544
_refine_diff_density_min -0.903
_refine_diff_density_rms 0.095
_refine_ls_extinction_coef .
_refine_ls_extinction_method none
_refine_ls_goodness_of_fit_ref 1.066
_refine_ls_hydrogen_treatment constr
_refine_ls_matrix_type full
_refine_ls_number_parameters 282
_refine_ls_number_reflns 4016
_refine_ls_number_restraints 0
_refine_ls_restrained_S_all 1.066
_refine_ls_R_factor_all 0.1221
_refine_ls_R_factor_gt 0.0569
_refine_ls_shift/su_max 0.000
_refine_ls_shift/su_mean 0.000
_refine_ls_structure_factor_coef Fsqd
_refine_ls_weighting_details 'w=1/[\s^2^(Fo^2^)+(0.0289P)^2^+2.5579P] where P=(Fo^2^+2Fc^2^)/3'
_refine_ls_weighting_scheme calc
_refine_ls_wR_factor_gt 0.0950
_refine_ls_wR_factor_ref 0.1206
_reflns_Friedel_coverage 0.000
_reflns_Friedel_fraction_full .
_reflns_Friedel_fraction_max .
_reflns_number_gt 2407
_reflns_number_total 4016
_reflns_threshold_expression 'I > 2\s(I)'
_cod_data_source_file suppl_j_ncrs-2022-0099_suppl.cif
_cod_data_source_block 0924j2_0m
_cod_original_cell_volume 1969.3(3)
_cod_original_sg_symbol_H-M ' P 1 21/c 1'
_cod_database_code 8107199
_shelx_space_group_comment
;
The symmetry employed for this shelxl refinement is uniquely defined
by the following loop, which should always be used as a source of
symmetry information in preference to the above space-group names.
They are only intended as comments.
;
_shelx_estimated_absorpt_t_max 0.920
_shelx_estimated_absorpt_t_min 0.740
_olex2_refinement_description
;
1. Fixed Uiso
 At 1.2 times of:
  All C(H) groups
 At 1.5 times of:
  All C(H,H,H) groups
2.a Ternary CH refined with riding coordinates:
 C7(H7)
2.b Aromatic/amide H refined with riding coordinates:
 C16(H16), C22(H22), C18(H18), C13(H13), C15(H15), C14(H14), C19(H19), C20(H20)
2.c Idealised Me refined as rotating group:
 C1(H1A,H1B,H1C), C3(H3A,H3B,H3C)
;
_olex2_submission_special_instructions 'No special instructions were received'
_publcif_info_exptl_table_max_cols 4
_publcif_info_exptl_table_use_headnotes n
_publcif_funding_html
;
;

loop_
_space_group_symop_operation_xyz
'x, y, z'
'-x, y+1/2, -z+1/2'
'-x, -y, -z'
'x, -y-1/2, z-1/2'

loop_
_atom_site_label
_atom_site_type_symbol
_atom_site_fract_x
_atom_site_fract_y
_atom_site_fract_z
_atom_site_U_iso_or_equiv
_atom_site_adp_type
_atom_site_occupancy
_atom_site_site_symmetry_order
_atom_site_calc_flag
_atom_site_refinement_flags_posn
_atom_site_refinement_flags_adp
_atom_site_refinement_flags_occupancy
_atom_site_disorder_assembly
_atom_site_disorder_group
Br1 Br 0.91013(11) 0.59854(4) 0.05991(2) 0.0593(2) Uani 1 1 d . . . . .
O4 O 0.5038(5) 0.33479(16) 0.28634(11) 0.0213(7) Uani 1 1 d . . . . .
O3 O 0.3133(5) 0.37862(17) 0.17096(12) 0.0267(7) Uani 1 1 d . . . . .
O6 O 0.8550(6) 0.46066(17) 0.42791(12) 0.0274(7) Uani 1 1 d . . . . .
O2 O 0.9228(5) 0.24456(17) 0.29274(13) 0.0301(7) Uani 1 1 d . . . . .
O5 O 1.1097(6) 0.51329(19) 0.36196(13) 0.0331(8) Uani 1 1 d . . . . .
O1 O 0.9740(6) 0.2605(2) 0.08577(14) 0.0397(9) Uani 1 1 d . . . . .
N1 N 0.6628(6) 0.3301(2) 0.12743(14) 0.0235(8) Uani 1 1 d . . . . .
N2 N 0.9486(6) 0.2495(2) 0.18909(15) 0.0250(8) Uani 1 1 d . . . . .
C9 C 0.6137(7) 0.3746(3) 0.33611(17) 0.0213(10) Uani 1 1 d . . . . .
C8 C 0.8085(7) 0.4206(2) 0.32313(17) 0.0197(9) Uani 1 1 d . . . . .
C5 C 0.6807(7) 0.3431(2) 0.23910(17) 0.0202(9) Uani 1 1 d . . . . .
C17 C 0.7447(7) 0.4880(2) 0.22013(17) 0.0192(9) Uani 1 1 d . . . . .
C10 C 0.9391(8) 0.4679(3) 0.36914(18) 0.0246(10) Uani 1 1 d . . . . .
C4 C 0.8580(8) 0.2746(2) 0.24357(19) 0.0219(10) Uani 1 1 d . . . . .
C7 C 0.8452(7) 0.4176(2) 0.25530(16) 0.0186(9) Uani 1 1 d . . . . .
H7 H 1.031728 0.408755 0.248666 0.022 Uiso 1 1 calc R . . . .
C2 C 0.8703(8) 0.2795(3) 0.13116(19) 0.0255(10) Uani 1 1 d . . . . .
C6 C 0.5277(8) 0.3506(2) 0.17672(18) 0.0210(9) Uani 1 1 d . . . . .
C12 C 0.6603(8) 0.4112(3) 0.44131(18) 0.0257(10) Uani 1 1 d . . . . .
C11 C 0.5260(8) 0.3661(2) 0.39639(18) 0.0217(9) Uani 1 1 d . . . . .
C16 C 0.3250(8) 0.3185(3) 0.41299(19) 0.0273(10) Uani 1 1 d . . . . .
H16 H 0.232650 0.287497 0.382877 0.033 Uiso 1 1 calc R . . . .
C22 C 0.8560(8) 0.5089(3) 0.16667(18) 0.0265(10) Uani 1 1 d . . . . .
H22 H 0.999581 0.481366 0.153503 0.032 Uiso 1 1 calc R . . . .
C18 C 0.5309(8) 0.5282(3) 0.2385(2) 0.0272(10) Uani 1 1 d . . . . .
H18 H 0.451822 0.513726 0.274650 0.033 Uiso 1 1 calc R . . . .
C21 C 0.7556(9) 0.5701(3) 0.1329(2) 0.0333(12) Uani 1 1 d . . . . .
C13 C 0.6007(9) 0.4086(3) 0.50256(19) 0.0351(12) Uani 1 1 d . . . . .
H13 H 0.695206 0.438125 0.533336 0.042 Uiso 1 1 calc R . . . .
C15 C 0.2637(9) 0.3174(3) 0.4731(2) 0.0336(11) Uani 1 1 d . . . . .
H15 H 0.126434 0.285854 0.484591 0.040 Uiso 1 1 calc R . . . .
C14 C 0.4008(10) 0.3619(3) 0.5173(2) 0.0381(12) Uani 1 1 d . . . . .
H14 H 0.355698 0.360206 0.558824 0.046 Uiso 1 1 calc R . . . .
C1 C 0.5597(9) 0.3546(3) 0.06500(18) 0.0359(12) Uani 1 1 d . . . . .
H1A H 0.697071 0.351296 0.036641 0.054 Uiso 1 1 calc GR . . . .
H1B H 0.498530 0.407307 0.066716 0.054 Uiso 1 1 calc GR . . . .
H1C H 0.415283 0.321466 0.050316 0.054 Uiso 1 1 calc GR . . . .
C19 C 0.4352(9) 0.5897(3) 0.2034(2) 0.0377(12) Uani 1 1 d . . . . .
H19 H 0.290348 0.617094 0.216046 0.045 Uiso 1 1 calc R . . . .
C20 C 0.5457(9) 0.6119(3) 0.1505(2) 0.0405(13) Uani 1 1 d . . . . .
H20 H 0.480472 0.654320 0.126947 0.049 Uiso 1 1 calc R . . . .
C3 C 1.1454(9) 0.1890(3) 0.1919(2) 0.0405(13) Uani 1 1 d . . . . .
H3A H 1.229580 0.185786 0.233879 0.061 Uiso 1 1 calc GR . . . .
H3B H 1.275573 0.200544 0.162937 0.061 Uiso 1 1 calc GR . . . .
H3C H 1.062344 0.140199 0.180734 0.061 Uiso 1 1 calc GR . . . .

loop_
_atom_site_aniso_label
_atom_site_aniso_U_11
_atom_site_aniso_U_22
_atom_site_aniso_U_33
_atom_site_aniso_U_23
_atom_site_aniso_U_13
_atom_site_aniso_U_12
Br1 0.0595(4) 0.0762(5) 0.0407(3) 0.0329(3) -0.0056(3) -0.0082(3)
O4 0.0213(14) 0.0254(18) 0.0179(14) -0.0038(12) 0.0053(11) -0.0050(13)
O3 0.0192(15) 0.033(2) 0.0281(16) -0.0033(13) 0.0018(12) 0.0009(14)
O6 0.0351(17) 0.0282(19) 0.0188(15) -0.0067(13) 0.0008(12) -0.0032(15)
O2 0.0353(18) 0.0234(18) 0.0303(17) 0.0038(14) -0.0046(14) 0.0006(15)
O5 0.0352(18) 0.034(2) 0.0300(17) -0.0043(15) -0.0010(14) -0.0110(16)
O1 0.0379(19) 0.053(2) 0.0294(18) -0.0137(16) 0.0108(15) 0.0044(17)
N1 0.0217(18) 0.030(2) 0.0190(18) 0.0006(16) 0.0023(14) 0.0025(17)
N2 0.0230(19) 0.023(2) 0.030(2) -0.0035(16) 0.0038(15) 0.0046(17)
C9 0.021(2) 0.027(3) 0.015(2) -0.0043(17) 0.0004(17) 0.0045(19)
C8 0.022(2) 0.019(3) 0.019(2) -0.0019(17) 0.0034(16) -0.0017(19)
C5 0.019(2) 0.026(3) 0.016(2) -0.0018(18) 0.0081(16) -0.0010(19)
C17 0.021(2) 0.015(2) 0.022(2) 0.0012(17) -0.0011(17) -0.0009(18)
C10 0.025(2) 0.023(3) 0.025(2) -0.0024(19) -0.0015(18) 0.004(2)
C4 0.023(2) 0.016(2) 0.026(2) -0.0037(19) -0.0001(18) -0.0073(19)
C7 0.019(2) 0.019(2) 0.017(2) -0.0025(17) 0.0021(16) -0.0012(18)
C2 0.026(2) 0.026(3) 0.024(2) -0.005(2) 0.0050(19) -0.004(2)
C6 0.022(2) 0.021(3) 0.021(2) -0.0023(18) 0.0045(17) -0.006(2)
C12 0.030(2) 0.022(3) 0.025(2) 0.0043(19) 0.0054(19) 0.005(2)
C11 0.025(2) 0.019(2) 0.021(2) -0.0018(18) 0.0017(17) 0.005(2)
C16 0.029(2) 0.032(3) 0.022(2) 0.001(2) 0.0060(18) 0.003(2)
C22 0.023(2) 0.028(3) 0.027(2) 0.001(2) -0.0058(18) 0.000(2)
C18 0.027(2) 0.018(3) 0.037(3) -0.003(2) -0.0005(19) -0.003(2)
C21 0.033(3) 0.034(3) 0.031(3) 0.007(2) -0.009(2) -0.007(2)
C13 0.050(3) 0.034(3) 0.021(2) -0.002(2) 0.000(2) 0.008(3)
C15 0.039(3) 0.034(3) 0.030(3) 0.004(2) 0.010(2) 0.001(2)
C14 0.057(3) 0.042(3) 0.016(2) 0.001(2) 0.009(2) 0.006(3)
C1 0.042(3) 0.046(3) 0.018(2) 0.005(2) -0.003(2) 0.000(2)
C19 0.028(2) 0.028(3) 0.056(3) -0.005(2) -0.005(2) -0.002(2)
C20 0.041(3) 0.025(3) 0.052(3) 0.003(2) -0.016(2) -0.004(2)
C3 0.038(3) 0.031(3) 0.053(3) -0.007(2) 0.007(2) 0.014(2)

loop_
_atom_type_symbol
_atom_type_description
_atom_type_scat_dispersion_real
_atom_type_scat_dispersion_imag
_atom_type_scat_source
C C 0.0033 0.0016 'International Tables Vol C Tables 4.2.6.8 and 6.1.1.4'
H H 0.0000 0.0000 'International Tables Vol C Tables 4.2.6.8 and 6.1.1.4'
Br Br -0.2901 2.4595 'International Tables Vol C Tables 4.2.6.8 and 6.1.1.4'
N N 0.0061 0.0033 'International Tables Vol C Tables 4.2.6.8 and 6.1.1.4'
O O 0.0106 0.0060 'International Tables Vol C Tables 4.2.6.8 and 6.1.1.4'

loop_
_geom_angle_atom_site_label_1
_geom_angle_atom_site_label_2
_geom_angle_atom_site_label_3
_geom_angle
_geom_angle_site_symmetry_1
_geom_angle_site_symmetry_3
C9 O4 C5 105.3(3) . .
C12 O6 C10 122.8(3) . .
C2 N1 C1 117.3(3) . .
C6 N1 C2 124.2(3) . .
C6 N1 C1 118.0(3) . .
C4 N2 C2 124.1(4) . .
C4 N2 C3 118.5(4) . .
C2 N2 C3 117.4(4) . .
O4 C9 C11 121.8(4) . .
C8 C9 O4 114.3(3) . .
C8 C9 C11 123.8(4) . .
C9 C8 C10 121.7(4) . .
C9 C8 C7 110.1(3) . .
C10 C8 C7 128.1(4) . .
O4 C5 C4 107.0(3) . .
O4 C5 C7 106.7(3) . .
O4 C5 C6 109.3(3) . .
C4 C5 C7 109.3(3) . .
C4 C5 C6 113.3(3) . .
C6 C5 C7 111.0(3) . .
C22 C17 C7 119.2(4) . .
C22 C17 C18 119.8(4) . .
C18 C17 C7 120.9(4) . .
O6 C10 C8 115.2(4) . .
O5 C10 O6 117.8(4) . .
O5 C10 C8 127.1(4) . .
O2 C4 N2 121.8(4) . .
O2 C4 C5 121.7(4) . .
N2 C4 C5 116.5(3) . .
C8 C7 C5 98.0(3) . .
C8 C7 C17 113.5(3) . .
C17 C7 C5 113.8(3) . .
O1 C2 N1 121.4(4) . .
O1 C2 N2 121.2(4) . .
N1 C2 N2 117.4(4) . .
O3 C6 N1 123.1(4) . .
O3 C6 C5 122.3(4) . .
N1 C6 C5 114.3(3) . .
O6 C12 C11 122.7(4) . .
O6 C12 C13 116.5(4) . .
C13 C12 C11 120.9(4) . .
C12 C11 C9 113.9(4) . .
C12 C11 C16 119.6(4) . .
C16 C11 C9 126.5(4) . .
C15 C16 C11 119.2(4) . .
C21 C22 C17 119.2(4) . .
C19 C18 C17 119.4(4) . .
C22 C21 Br1 118.9(4) . .
C22 C21 C20 122.2(4) . .
C20 C21 Br1 118.9(4) . .
C14 C13 C12 118.2(4) . .
C16 C15 C14 120.5(4) . .
C13 C14 C15 121.6(4) . .
C20 C19 C18 121.5(5) . .
C19 C20 C21 117.8(5) . .

loop_
_geom_bond_atom_site_label_1
_geom_bond_atom_site_label_2
_geom_bond_distance
_geom_bond_site_symmetry_2
Br1 C21 1.900(5) .
O4 C9 1.372(5) .
O4 C5 1.438(4) .
O3 C6 1.211(5) .
O6 C10 1.389(5) .
O6 C12 1.379(5) .
O2 C4 1.214(5) .
O5 C10 1.210(5) .
O1 C2 1.208(5) .
N1 C2 1.391(5) .
N1 C6 1.374(5) .
N1 C1 1.481(5) .
N2 C4 1.381(5) .
N2 C2 1.394(5) .
N2 C3 1.471(6) .
C9 C8 1.340(6) .
C9 C11 1.429(6) .
C8 C10 1.427(6) .
C8 C7 1.503(5) .
C5 C4 1.512(6) .
C5 C7 1.584(6) .
C5 C6 1.519(5) .
C17 C7 1.522(5) .
C17 C22 1.388(6) .
C17 C18 1.399(6) .
C12 C11 1.397(6) .
C12 C13 1.392(6) .
C11 C16 1.405(6) .
C16 C15 1.369(6) .
C22 C21 1.380(6) .
C18 C19 1.390(6) .
C21 C20 1.390(7) .
C13 C14 1.378(7) .
C15 C14 1.390(6) .
C19 C20 1.381(7) .

loop_
_publcif_info_datablock.id
_publcif_info_datablock.publ_exptl
_publcif_info_datablock.publ_geom
_publcif_info_datablock.structure
{c19bd218-336c-4bea-9f29-c0b076a9b343} ? ? ?
{ab219671-691e-4a27-96d5-e218555a7c41} y y y

loop_
_publcif_info_exptl_table_extra_item
sin_theta_over_lambda_max

loop_
_publcif_info_tables.block_id
_publcif_info_tables.reference_item
{c19bd218-336c-4bea-9f29-c0b076a9b343} '_publcif_info_datablock.publ_exptl'

loop_
_publcif_info_cif.paper_type
EE
